data_1559679
loop_
_publ_author_name
'Watkins, Daniel'
'Roseveare, Thomas M.'
'Warren, Mark R.'
'Thompson, Stephen P.'
'Fletcher, Ashleigh J.'
'Brammer, Lee'

_publ_section_title
;
 Multi-stimulus linear negative expansion of a breathing
 M(O<sub>2</sub>CR)<sub>4</sub>-node MOF.
;
_journal_name_full 'Faraday discussions'
_journal_page_first 133
_journal_page_last 151
_journal_paper_doi 10.1039/d0fd00089b
_journal_volume 225
_journal_year 2021
_chemical_formula_moiety '0.33(C48 H18 Cd3 N6 O36)'
_chemical_formula_sum 'C16 H6 Cd N2 O12'
_chemical_formula_weight 530.63
_chemical_name_common SHF-81-DMF
_space_group_crystal_system trigonal
_space_group_IT_number 152
_space_group_name_Hall 'P 31 2"'
_space_group_name_H-M_alt 'P 31 2 1'
_atom_sites_solution_hydrogens geom
_atom_sites_solution_primary direct
_audit_creation_date 2020-05-29
_audit_creation_method
;
Olex2 1.2
(compiled 2018.05.29 svn.r3508 for OlexSys, GUI svn.r5506)
;
_audit_update_record
;
2020-06-29 deposited with the CCDC.	2020-08-17 downloaded from the CCDC.
;
_cell_angle_alpha 90
_cell_angle_beta 90
_cell_angle_gamma 120
_cell_formula_units_Z 3
_cell_length_a 14.9689(4)
_cell_length_b 14.9689(4)
_cell_length_c 12.6934(4)
_cell_measurement_reflns_used 9693
_cell_measurement_temperature 170.0
_cell_measurement_theta_max 66.49
_cell_measurement_theta_min 3.41
_cell_volume 2463.14(12)
_computing_cell_refinement 'SAINT v8.37A (Bruker, 2015)'
_computing_data_reduction 'SAINT v8.37A (Bruker, 2015)'
_computing_molecular_graphics 'Olex2 (Dolomanov et al., 2009)'
_computing_publication_material 'Olex2 (Dolomanov et al., 2009)'
_computing_structure_refinement 'ShelXL (Sheldrick, 2015)'
_computing_structure_solution 'XS (Sheldrick, 2008)'
_diffrn_ambient_temperature 170
_diffrn_measured_fraction_theta_full 1.001
_diffrn_measured_fraction_theta_max 1.000
_diffrn_measurement_device_type 'Bruker APEX-II CCD'
_diffrn_measurement_method '\f and \w scans'
_diffrn_radiation_type CuK\a
_diffrn_radiation_wavelength 1.54178
_diffrn_reflns_av_R_equivalents 0.0555
_diffrn_reflns_av_unetI/netI 0.0240
_diffrn_reflns_Laue_measured_fraction_full 1.001
_diffrn_reflns_Laue_measured_fraction_max 1.000
_diffrn_reflns_limit_h_max 17
_diffrn_reflns_limit_h_min -17
_diffrn_reflns_limit_k_max 17
_diffrn_reflns_limit_k_min -17
_diffrn_reflns_limit_l_max 14
_diffrn_reflns_limit_l_min -15
_diffrn_reflns_number 33600
_diffrn_reflns_point_group_measured_fraction_full 1.000
_diffrn_reflns_point_group_measured_fraction_max 0.999
_diffrn_reflns_theta_full 66.657
_diffrn_reflns_theta_max 66.657
_diffrn_reflns_theta_min 3.409
_diffrn_standards_number 0
_exptl_absorpt_coefficient_mu 5.717
_exptl_absorpt_correction_T_max 0.7528
_exptl_absorpt_correction_T_min 0.3578
_exptl_absorpt_correction_type multi-scan
_exptl_absorpt_process_details
'SADABS-2014/5 (Bruker,2014/5) was used for absorption correction. wR2(int) was 0.1281 before and 0.0804 after correction. The Ratio of minimum to maximum transmission is 0.4753.'
_exptl_crystal_colour 'clear orange'
_exptl_crystal_colour_lustre clear
_exptl_crystal_colour_primary orange
_exptl_crystal_density_diffrn 1.073
_exptl_crystal_description needle
_exptl_crystal_F_000 780
_exptl_crystal_recrystallization_method 'Re-crystallisation from solvent: DMF'
_exptl_crystal_size_max 0.2
_exptl_crystal_size_mid 0.15
_exptl_crystal_size_min 0.15
_refine_diff_density_max 0.392
_refine_diff_density_min -0.510
_refine_diff_density_rms 0.070
_refine_ls_abs_structure_details
;
 Flack x determined using 1096 quotients [(I+)-(I-)]/[(I+)+(I-)]
 (Parsons, Flack and Wagner, Acta Cryst. B69 (2013) 249-259).
;
_refine_ls_abs_structure_Flack 0.053(9)
_refine_ls_extinction_method none
_refine_ls_goodness_of_fit_ref 1.062
_refine_ls_hydrogen_treatment constr
_refine_ls_matrix_type full
_refine_ls_number_parameters 130
_refine_ls_number_reflns 2915
_refine_ls_number_restraints 134
_refine_ls_restrained_S_all 1.078
_refine_ls_R_factor_all 0.0413
_refine_ls_R_factor_gt 0.0338
_refine_ls_shift/su_max 0.000
_refine_ls_shift/su_mean 0.000
_refine_ls_structure_factor_coef Fsqd
_refine_ls_weighting_details 'w=1/[\s^2^(Fo^2^)+(0.0743P)^2^+1.2660P] where P=(Fo^2^+2Fc^2^)/3'
_refine_ls_weighting_scheme calc
_refine_ls_wR_factor_gt 0.1004
_refine_ls_wR_factor_ref 0.1096
_reflns_Friedel_coverage 0.781
_reflns_Friedel_fraction_full 0.999
_reflns_Friedel_fraction_max 0.998
_reflns_number_gt 2561
_reflns_number_total 2915
_reflns_threshold_expression 'I > 2\s(I)'
_cod_data_source_file d0fd00089b2.cif
_cod_data_source_block ilb3556_tmr_sq
_cod_depositor_comments 'Adding full bibliography for 1559676--1559688.cif.'
_cod_original_cell_volume 2463.14(15)
_cod_database_code 1559679
_shelx_shelxl_version_number 2018/1
_shelx_space_group_comment
;
The symmetry employed for this shelxl refinement is uniquely defined
by the following loop, which should always be used as a source of
symmetry information in preference to the above space-group names.
They are only intended as comments.
;
_olex2_refinement_description
;
1. Twinned data refinement
 Scales: 0.517(10)
 0.483(10)
2. Fixed Uiso
 At 1.2 times of:
  All C(H) groups
3. Restrained distances
 O4-O3
 2.25 with sigma of 0.02
 O4-C8
 1.25 with sigma of 0.02
 C8-O3
 1.25 with sigma of 0.02
 C8-C5
 1.4 with sigma of 0.02
4. Restrained planarity
 N1, C7, C2, C6
 with sigma of 0.1
5. Rigid bond restraints
 All non-hydrogen atoms
 with sigma for 1-2 distances of 0.01 and sigma for 1-3 distances of 0.01
6. Uiso/Uaniso restraints and constraints
All non-hydrogen atoms have similar U: within 1.7A with sigma of 0.04 and sigma
for terminal atoms of 0.08
7. Rigid body (RIGU) restrains
 Cd1
 with sigma for 1-2 distances of 0.004 and sigma for 1-3 distances of 0.004
8.a Aromatic/amide H refined with riding coordinates:
 C6(H6), C4(H4), C3(H3)
8.b Fitted hexagon refined as free rotating group:
 C2(C7,C6,C5,C4,C3)
;
_olex2_submission_special_instructions 'No special instructions were received'

loop_
_space_group_symop_operation_xyz
'x, y, z'
'-y, x-y, z+1/3'
'-x+y, -x, z+2/3'
'x-y, -y, -z+2/3'
'-x, -x+y, -z+1/3'
'y, x, -z'

loop_
_atom_site_label
_atom_site_type_symbol
_atom_site_fract_x
_atom_site_fract_y
_atom_site_fract_z
_atom_site_U_iso_or_equiv
_atom_site_adp_type
_atom_site_occupancy
_atom_site_site_symmetry_order
_atom_site_calc_flag
_atom_site_refinement_flags_posn
_atom_site_refinement_flags_adp
_atom_site_refinement_flags_occupancy
_atom_site_disorder_assembly
_atom_site_disorder_group
Cd1 Cd -0.50022(13) -0.50022(13) 0.000000 0.0425(2) Uani 1 2 d S TU P . .
O2 O -0.5775(12) -0.6440(12) -0.1145(11) 0.114(5) Uani 1 1 d . U . . .
O1 O -0.4101(11) -0.5598(11) -0.1181(10) 0.088(3) Uani 1 1 d . U . . .
C1 C -0.5025(15) -0.6321(14) -0.1561(13) 0.073(4) Uani 1 1 d . U . . .
C2 C -0.4977(9) -0.6963(10) -0.2439(9) 0.077(4) Uani 1 1 d . U . . .
C7 C -0.5891(6) -0.7781(12) -0.2820(12) 0.110(6) Uani 1 1 d G U . . .
C6 C -0.5876(6) -0.8336(11) -0.3691(12) 0.100(5) Uani 1 1 d G U . . .
H6 H -0.650120 -0.889517 -0.395185 0.120 Uiso 1 1 calc R . . . .
C5 C -0.4946(9) -0.8073(11) -0.4181(9) 0.077(4) Uani 1 1 d DG U . . .
C4 C -0.4031(6) -0.7255(12) -0.3800(11) 0.072(4) Uani 1 1 d G U . . .
H4 H -0.339511 -0.707501 -0.413434 0.087 Uiso 1 1 calc R . . . .
C3 C -0.4046(6) -0.6700(10) -0.2929(11) 0.076(4) Uani 1 1 d G U . . .
H3 H -0.342109 -0.614097 -0.266790 0.091 Uiso 1 1 calc R . . . .
O3 O -0.5719(11) -0.9261(9) -0.5563(11) 0.092(4) Uani 1 1 d D U . . .
O4 O -0.4057(12) -0.8617(13) -0.5326(11) 0.102(5) Uani 1 1 d D U . . .
C8 C -0.4844(13) -0.8655(16) -0.5148(15) 0.078(5) Uani 1 1 d D U . . .
O5 O -0.701(3) -0.867(2) -0.144(3) 0.328(17) Uani 1 1 d . U . . .
O6 O -0.750(2) -0.813(3) -0.275(2) 0.326(15) Uani 1 1 d . U . . .
N1 N -0.6806(16) -0.8201(18) -0.2362(17) 0.154(7) Uani 1 1 d . U . . .

loop_
_atom_site_aniso_label
_atom_site_aniso_U_11
_atom_site_aniso_U_22
_atom_site_aniso_U_33
_atom_site_aniso_U_23
_atom_site_aniso_U_13
_atom_site_aniso_U_12
Cd1 0.0590(3) 0.0590(3) 0.0224(3) -0.0004(4) 0.0004(4) 0.0393(3)
O2 0.116(9) 0.141(12) 0.075(8) -0.055(7) 0.017(8) 0.055(9)
O1 0.126(9) 0.115(9) 0.052(6) -0.030(6) 0.001(6) 0.083(7)
C1 0.141(11) 0.088(9) 0.035(7) -0.011(6) -0.003(8) 0.091(8)
C2 0.129(10) 0.106(10) 0.038(7) -0.027(6) -0.013(7) 0.090(9)
C7 0.122(9) 0.150(16) 0.076(9) -0.047(9) -0.016(8) 0.082(10)
C6 0.093(8) 0.131(14) 0.081(10) -0.049(9) -0.019(7) 0.059(9)
C5 0.103(9) 0.107(12) 0.047(9) -0.013(7) -0.005(7) 0.071(9)
C4 0.100(9) 0.083(11) 0.036(6) -0.006(6) 0.005(7) 0.047(8)
C3 0.110(10) 0.104(12) 0.039(7) -0.015(7) -0.010(7) 0.073(10)
O3 0.134(10) 0.066(7) 0.078(9) -0.026(6) -0.004(8) 0.050(7)
O4 0.147(10) 0.116(10) 0.059(7) -0.013(6) 0.027(7) 0.077(9)
C8 0.102(10) 0.065(10) 0.043(8) -0.009(7) 0.008(7) 0.023(8)
O5 0.37(3) 0.30(3) 0.38(3) 0.21(3) 0.24(3) 0.22(3)
O6 0.206(19) 0.50(4) 0.34(3) -0.11(3) -0.07(2) 0.23(3)
N1 0.140(10) 0.187(16) 0.136(12) -0.075(11) -0.002(9) 0.082(11)

loop_
_atom_type_symbol
_atom_type_description
_atom_type_scat_dispersion_real
_atom_type_scat_dispersion_imag
_atom_type_scat_source
C C 0.0181 0.0091 'International Tables Vol C Tables 4.2.6.8 and 6.1.1.4'
H H 0.0000 0.0000 'International Tables Vol C Tables 4.2.6.8 and 6.1.1.4'
Cd Cd 0.1185 4.6533 'International Tables Vol C Tables 4.2.6.8 and 6.1.1.4'
N N 0.0311 0.0180 'International Tables Vol C Tables 4.2.6.8 and 6.1.1.4'
O O 0.0492 0.0322 'International Tables Vol C Tables 4.2.6.8 and 6.1.1.4'

loop_
_geom_angle_atom_site_label_1
_geom_angle_atom_site_label_2
_geom_angle_atom_site_label_3
_geom_angle
_geom_angle_site_symmetry_1
_geom_angle_site_symmetry_3
_geom_angle_publ_flag
O2 Cd1 O2 91.2(7) 6 . ?
O2 Cd1 O1 53.4(5) 6 6 ?
O2 Cd1 O1 136.6(5) 6 . ?
O2 Cd1 O1 136.6(5) . 6 ?
O2 Cd1 O1 53.4(5) . . ?
O2 Cd1 O4 74.8(5) . 5_454 ?
O2 Cd1 O4 93.0(6) 6 5_454 ?
O2 Cd1 O4 74.8(5) 6 3_545 ?
O2 Cd1 O4 93.0(6) . 3_545 ?
O2 Cd1 C8 113.7(6) . 3_545 ?
O2 Cd1 C8 89.9(7) 6 3_545 ?
O2 Cd1 C8 113.7(6) 6 5_454 ?
O2 Cd1 C8 89.9(7) . 5_454 ?
O1 Cd1 O1 169.3(7) . 6 ?
O1 Cd1 O4 82.1(3) . 3_545 ?
O1 Cd1 O4 99.5(3) 6 3_545 ?
O1 Cd1 O4 99.5(3) . 5_454 ?
O1 Cd1 O4 82.1(3) 6 5_454 ?
O1 Cd1 C8 92.7(6) . 5_454 ?
O1 Cd1 C8 84.2(6) . 3_545 ?
O1 Cd1 C8 92.7(6) 6 3_545 ?
O1 Cd1 C8 84.2(6) 6 5_454 ?
O3 Cd1 O2 134.6(4) 3_545 . ?
O3 Cd1 O2 134.6(4) 5_454 6 ?
O3 Cd1 O2 105.5(3) 5_454 . ?
O3 Cd1 O2 105.5(3) 3_545 6 ?
O3 Cd1 O1 88.7(5) 5_454 6 ?
O3 Cd1 O1 83.9(5) 5_454 . ?
O3 Cd1 O1 83.9(5) 3_545 6 ?
O3 Cd1 O1 88.7(5) 3_545 . ?
O3 Cd1 O3 92.2(7) 3_545 5_454 ?
O3 Cd1 O4 143.2(5) 5_454 3_545 ?
O3 Cd1 O4 53.6(4) 5_454 5_454 ?
O3 Cd1 O4 53.6(4) 3_545 3_545 ?
O3 Cd1 O4 143.2(5) 3_545 5_454 ?
O3 Cd1 C8 28.1(4) 3_545 3_545 ?
O3 Cd1 C8 119.0(7) 5_454 3_545 ?
O3 Cd1 C8 28.1(4) 5_454 5_454 ?
O3 Cd1 C8 119.0(7) 3_545 5_454 ?
O4 Cd1 O4 162.8(6) 5_454 3_545 ?
O4 Cd1 C8 170.9(6) 3_545 5_454 ?
O4 Cd1 C8 25.6(3) 5_454 5_454 ?
O4 Cd1 C8 25.6(3) 3_545 3_545 ?
O4 Cd1 C8 170.9(6) 5_454 3_545 ?
C8 Cd1 C8 146.7(8) 3_545 5_454 ?
C1 O2 Cd1 98.2(12) . . ?
C1 O1 Cd1 88.9(9) . . ?
O2 C1 O1 118.8(13) . . ?
O2 C1 C2 126.0(17) . . ?
O1 C1 C2 114.9(14) . . ?
C7 C2 C1 118.8(12) . . ?
C7 C2 C3 120.0 . . ?
C3 C2 C1 120.9(12) . . ?
C6 C7 C2 120.0 . . ?
N1 C7 C2 126.6(12) . . ?
N1 C7 C6 112.9(13) . . ?
C5 C6 C7 120.0 . . ?
C6 C5 C4 120.0 . . ?
C6 C5 C8 124.0(11) . . ?
C4 C5 C8 116.0(11) . . ?
C3 C4 C5 120.0 . . ?
C4 C3 C2 120.0 . . ?
C8 O3 Cd1 91.8(10) . 2_444 ?
C8 O4 Cd1 87.4(12) . 2_444 ?
C5 C8 Cd1 168.6(12) . 2_444 ?
O3 C8 Cd1 60.2(9) . 2_444 ?
O3 C8 C5 111.8(14) . . ?
O4 C8 Cd1 67.0(11) . 2_444 ?
O4 C8 C5 120.1(15) . . ?
O4 C8 O3 127.1(17) . . ?
C7 N1 O5 123(2) . . ?
O6 N1 C7 121(3) . . ?
O6 N1 O5 116(3) . . ?

loop_
_geom_bond_atom_site_label_1
_geom_bond_atom_site_label_2
_geom_bond_distance
_geom_bond_site_symmetry_2
_geom_bond_publ_flag
Cd1 O2 2.365(13) 6 ?
Cd1 O2 2.365(13) . ?
Cd1 O1 2.463(10) . ?
Cd1 O1 2.463(10) 6 ?
Cd1 O3 2.355(12) 3_545 ?
Cd1 O3 2.355(12) 5_454 ?
Cd1 O4 2.500(14) 5_454 ?
Cd1 O4 2.500(14) 3_545 ?
Cd1 C8 2.713(17) 3_545 ?
Cd1 C8 2.713(17) 5_454 ?
O2 C1 1.17(2) . ?
O1 C1 1.349(19) . ?
C1 C2 1.497(15) . ?
C2 C7 1.3900 . ?
C2 C3 1.3900 . ?
C7 C6 1.3900 . ?
C7 N1 1.32(2) . ?
C6 C5 1.3900 . ?
C5 C4 1.3900 . ?
C5 C8 1.556(16) . ?
C4 C3 1.3900 . ?
O3 C8 1.277(16) . ?
O4 C8 1.173(16) . ?
O5 N1 1.33(3) . ?
O6 N1 1.20(3) . ?

loop_
_twin_individual_id
_twin_individual_mass_fraction_refined
1 0.517(10)
2 0.483(10)
